data_2222611
loop_
_publ_author_name
'Gallardo, Hugo'
'Girotto, Edivandro'
'Bortoluzzi, Adailton J.'
'Terra, Geovana G.'

_publ_section_title
;
 2-Phenyl-5-(trifluoromethyl)pyrazol-3(2<i>H</i>)-one
;
_journal_coeditor_code BX2225
_journal_issue 8
_journal_name_full 'Acta Crystallographica Section E'
_journal_page_first o2040
_journal_page_last o2041
_journal_paper_doi 10.1107/S1600536809029419
_journal_volume 65
_journal_year 2009
_chemical_formula_iupac 'C10 H7 F3 N2 O'
_chemical_formula_moiety 'C10 H7 F3 N2 O'
_chemical_formula_sum 'C10 H7 F3 N2 O'
_chemical_formula_weight 228.18
_chemical_melting_point_gt 464
_chemical_melting_point_lt 465
_chemical_name_systematic
;
2-Phenyl-5-(trifluoromethyl)pyrazol-3(2<i>H</i>)-one
;
_space_group_IT_number 14
_symmetry_cell_setting monoclinic
_symmetry_space_group_name_Hall '-P 2ybc'
_symmetry_space_group_name_H-M 'P 1 21/c 1'
_atom_sites_solution_hydrogens geom
_atom_sites_solution_primary direct
_atom_sites_solution_secondary difmap
_audit_creation_method SHELXL-97
_cell_angle_alpha 90.00
_cell_angle_beta 92.403(9)
_cell_angle_gamma 90.00
_cell_formula_units_Z 4
_cell_length_a 5.8409(5)
_cell_length_b 15.2454(14)
_cell_length_c 11.2291(17)
_cell_measurement_reflns_used 25
_cell_measurement_temperature 293(2)
_cell_measurement_theta_max 13.84
_cell_measurement_theta_min 3.22
_cell_volume 999.0(2)
_computing_cell_refinement
;
SET4 in CAD-4 Software (Enraf--Nonius, 1989)
;
_computing_data_collection 'CAD-4 Software (Enraf--Nonius, 1989)'
_computing_data_reduction 'HELENA (Spek, 1996)'
_computing_molecular_graphics
;
PLATON (Spek, 2009)
;
_computing_publication_material
;
SHELXL97 (Sheldrick, 2008)
;
_computing_structure_refinement 'SHELXL97 (Sheldrick, 2008)'
_computing_structure_solution 'SHELXS97 (Sheldrick, 2008)'
_diffrn_ambient_temperature 293(2)
_diffrn_measured_fraction_theta_full 0.989
_diffrn_measured_fraction_theta_max 0.989
_diffrn_measurement_device_type 'Enraf--Nonius CAD-4'
_diffrn_measurement_method \w--2\q
_diffrn_radiation_monochromator graphite
_diffrn_radiation_source 'fine-focus sealed tube'
_diffrn_radiation_type MoK\a
_diffrn_radiation_wavelength 0.71073
_diffrn_reflns_av_R_equivalents 0.0239
_diffrn_reflns_av_sigmaI/netI 0.0628
_diffrn_reflns_limit_h_max 7
_diffrn_reflns_limit_h_min -7
_diffrn_reflns_limit_k_max 0
_diffrn_reflns_limit_k_min -19
_diffrn_reflns_limit_l_max 0
_diffrn_reflns_limit_l_min -14
_diffrn_reflns_number 2262
_diffrn_reflns_theta_full 26.97
_diffrn_reflns_theta_max 26.97
_diffrn_reflns_theta_min 2.25
_diffrn_standards_decay_% 1
_diffrn_standards_interval_count 200
_diffrn_standards_number 3
_exptl_absorpt_coefficient_mu 0.138
_exptl_absorpt_correction_type none
_exptl_crystal_colour colourless
_exptl_crystal_density_diffrn 1.517
_exptl_crystal_density_method 'not measured'
_exptl_crystal_description irregular
_exptl_crystal_F_000 464
_exptl_crystal_size_max 0.46
_exptl_crystal_size_mid 0.40
_exptl_crystal_size_min 0.20
_refine_diff_density_max 0.301
_refine_diff_density_min -0.319
_refine_ls_extinction_method none
_refine_ls_goodness_of_fit_ref 1.032
_refine_ls_hydrogen_treatment constr
_refine_ls_matrix_type full
_refine_ls_number_parameters 173
_refine_ls_number_reflns 2157
_refine_ls_number_restraints 81
_refine_ls_restrained_S_all 1.051
_refine_ls_R_factor_all 0.1423
_refine_ls_R_factor_gt 0.0600
_refine_ls_shift/su_max 0.001
_refine_ls_shift/su_mean 0.000
_refine_ls_structure_factor_coef Fsqd
_refine_ls_weighting_details 'calc w=1/[\s^2^(Fo^2^)+(0.0843P)^2^+0.3445P] where P=(Fo^2^+2Fc^2^)/3'
_refine_ls_weighting_scheme calc
_refine_ls_wR_factor_gt 0.1571
_refine_ls_wR_factor_ref 0.1881
_reflns_number_gt 1141
_reflns_number_total 2157
_reflns_threshold_expression I>2\s(I)
_cod_data_source_file bx2225.cif
_cod_data_source_block I
_cod_original_sg_symbol_H-M 'P 21/c'
_cod_database_code 2222611
_cod_database_fobs_code 2222611

loop_
_symmetry_equiv_pos_as_xyz
'x, y, z'
'-x, y+1/2, -z+1/2'
'-x, -y, -z'
'x, -y-1/2, z-1/2'

loop_
_atom_site_type_symbol
_atom_site_label
_atom_site_fract_x
_atom_site_fract_y
_atom_site_fract_z
_atom_site_U_iso_or_equiv
_atom_site_adp_type
_atom_site_calc_flag
_atom_site_refinement_flags
_atom_site_occupancy
_atom_site_disorder_assembly
_atom_site_disorder_group
N N1 0.2789(5) 0.78258(17) 0.98039(19) 0.0486(7) Uani d . 1 . .
N N2 0.3999(5) 0.73266(19) 0.90418(19) 0.0534(7) Uani d . 1 . .
H H2 0.3729 0.7405 0.8270 0.064 Uiso d R 1 . .
C C3 0.5425(6) 0.6863(2) 0.9721(3) 0.0535(8) Uani d . 1 . .
C C4 0.5221(6) 0.7045(2) 1.0923(3) 0.0567(9) Uani d . 1 . .
H H4 0.6052 0.6801 1.1566 0.068 Uiso calc R 1 . .
C C5 0.3528(6) 0.7661(2) 1.0950(2) 0.0523(8) Uani d . 1 . .
C C6 0.1101(5) 0.8436(2) 0.9370(2) 0.0471(8) Uani d . 1 . .
C C7 0.1383(6) 0.8843(2) 0.8282(2) 0.0582(9) Uani d . 1 . .
H H7 0.2671 0.8730 0.7847 0.070 Uiso calc R 1 . .
C C8 -0.0280(7) 0.9420(3) 0.7854(3) 0.0730(11) Uani d . 1 . .
H H8 -0.0111 0.9694 0.7123 0.088 Uiso calc R 1 . .
C C9 -0.2193(7) 0.9594(3) 0.8499(4) 0.0745(11) Uani d . 1 . .
H H9 -0.3304 0.9983 0.8204 0.089 Uiso calc R 1 . .
C C10 -0.2439(6) 0.9189(3) 0.9575(3) 0.0691(10) Uani d . 1 . .
H H10 -0.3715 0.9309 1.0016 0.083 Uiso calc R 1 . .
C C11 -0.0805(6) 0.8604(2) 1.0010(3) 0.0583(9) Uani d . 1 . .
H H11 -0.0994 0.8323 1.0735 0.070 Uiso calc R 1 . .
C C12 0.7009(8) 0.6240(3) 0.9172(3) 0.0712(11) Uani d . 1 . .
F F1 0.7641(13) 0.6502(4) 0.8115(4) 0.118(3) Uani d PDU 0.768(11) . .
F F1' 0.617(3) 0.5831(17) 0.826(2) 0.129(8) Uani d PDU 0.232(11) . .
F F2 0.8938(12) 0.6159(7) 0.9809(5) 0.129(3) Uani d PDU 0.768(11) . .
F F2' 0.884(4) 0.6549(11) 0.882(3) 0.141(9) Uani d PDU 0.232(11) . .
F F3 0.6134(13) 0.5470(4) 0.9008(9) 0.144(3) Uani d PDU 0.768(11) . .
F F3' 0.760(5) 0.5604(14) 0.9906(13) 0.104(6) Uani d PDU 0.232(11) . .
O O1 0.2602(4) 0.81041(16) 1.18269(16) 0.0686(8) Uani d . 1 . .

loop_
_atom_site_aniso_label
_atom_site_aniso_U_11
_atom_site_aniso_U_22
_atom_site_aniso_U_33
_atom_site_aniso_U_12
_atom_site_aniso_U_13
_atom_site_aniso_U_23
N1 0.0599(16) 0.0617(17) 0.0244(11) 0.0019(14) 0.0042(10) -0.0008(11)
N2 0.0666(17) 0.0714(18) 0.0225(11) 0.0001(14) 0.0044(11) -0.0034(11)
C3 0.062(2) 0.062(2) 0.0374(16) 0.0015(17) 0.0057(15) 0.0011(15)
C4 0.068(2) 0.068(2) 0.0336(15) 0.0072(19) 0.0006(14) 0.0062(15)
C5 0.070(2) 0.063(2) 0.0242(14) -0.0023(18) 0.0033(13) 0.0040(13)
C6 0.0554(19) 0.0511(18) 0.0343(15) -0.0052(16) -0.0026(13) -0.0028(13)
C7 0.072(2) 0.067(2) 0.0360(15) -0.0042(19) 0.0003(15) 0.0052(15)
C8 0.093(3) 0.068(3) 0.056(2) -0.011(2) -0.015(2) 0.0164(18)
C9 0.075(3) 0.063(2) 0.083(3) 0.001(2) -0.022(2) 0.005(2)
C10 0.059(2) 0.073(2) 0.075(2) 0.001(2) -0.0004(18) -0.004(2)
C11 0.062(2) 0.066(2) 0.0470(18) -0.0056(19) 0.0017(16) 0.0011(16)
C12 0.078(3) 0.083(3) 0.054(2) 0.010(2) 0.018(2) -0.003(2)
F1 0.142(6) 0.152(5) 0.064(3) 0.052(4) 0.050(3) 0.008(3)
F1' 0.083(11) 0.172(19) 0.129(14) 0.035(11) -0.038(10) -0.112(12)
F2 0.100(4) 0.187(7) 0.099(4) 0.068(4) -0.016(3) -0.030(4)
F2' 0.105(13) 0.127(13) 0.20(2) -0.035(10) 0.083(14) -0.071(15)
F3 0.164(6) 0.077(3) 0.197(8) -0.008(3) 0.088(6) -0.041(4)
F3' 0.133(15) 0.104(11) 0.074(8) 0.059(10) -0.003(9) -0.004(8)
O1 0.0983(19) 0.0804(17) 0.0276(11) 0.0248(15) 0.0078(11) -0.0044(10)

loop_
_atom_type_symbol
_atom_type_description
_atom_type_scat_dispersion_real
_atom_type_scat_dispersion_imag
_atom_type_scat_source
C C 0.0033 0.0016 'International Tables Vol C Tables 4.2.6.8 and 6.1.1.4'
H H 0.0000 0.0000 'International Tables Vol C Tables 4.2.6.8 and 6.1.1.4'
F F 0.0171 0.0103 'International Tables Vol C Tables 4.2.6.8 and 6.1.1.4'
N N 0.0061 0.0033 'International Tables Vol C Tables 4.2.6.8 and 6.1.1.4'
O O 0.0106 0.0060 'International Tables Vol C Tables 4.2.6.8 and 6.1.1.4'

loop_
_geom_angle_atom_site_label_1
_geom_angle_atom_site_label_2
_geom_angle_atom_site_label_3
_geom_angle_site_symmetry_1
_geom_angle_site_symmetry_3
_geom_angle
_geom_angle_publ_flag
C5 N1 N2 . . 109.7(3) ?
C5 N1 C6 . . 129.0(2) ?
N2 N1 C6 . . 121.2(2) ?
C3 N2 N1 . . 105.6(2) ?
C3 N2 H2 . . 136.6 ?
N1 N2 H2 . . 117.7 ?
N2 C3 C4 . . 112.3(3) ?
N2 C3 C12 . . 119.8(3) ?
C4 C3 C12 . . 127.9(3) ?
C5 C4 C3 . . 104.5(3) ?
C5 C4 H4 . . 127.7 ?
C3 C4 H4 . . 127.7 ?
O1 C5 N1 . . 119.0(3) ?
O1 C5 C4 . . 133.2(3) ?
N1 C5 C4 . . 107.9(3) ?
C11 C6 C7 . . 120.4(3) ?
C11 C6 N1 . . 120.4(3) ?
C7 C6 N1 . . 119.2(3) ?
C8 C7 C6 . . 118.9(3) ?
C8 C7 H7 . . 120.5 ?
C6 C7 H7 . . 120.5 ?
C7 C8 C9 . . 120.8(3) ?
C7 C8 H8 . . 119.6 ?
C9 C8 H8 . . 119.6 ?
C10 C9 C8 . . 119.5(4) ?
C10 C9 H9 . . 120.3 ?
C8 C9 H9 . . 120.3 ?
C9 C10 C11 . . 120.4(4) ?
C9 C10 H10 . . 119.8 ?
C11 C10 H10 . . 119.8 ?
C6 C11 C10 . . 119.9(3) ?
C6 C11 H11 . . 120.1 ?
C10 C11 H11 . . 120.1 ?
F2' C12 F1' . . 103.5(9) ?
F2' C12 F3' . . 105.9(9) ?
F1' C12 F3' . . 103.0(9) ?
F3 C12 F2 . . 108.5(5) ?
F3 C12 F1 . . 105.8(5) ?
F2 C12 F1 . . 104.6(5) ?
F2' C12 C3 . . 116.7(8) ?
F1' C12 C3 . . 114.9(7) ?
F3 C12 C3 . . 113.1(4) ?
F3' C12 C3 . . 111.6(7) ?
F2 C12 C3 . . 111.8(4) ?
F1 C12 C3 . . 112.5(4) ?

loop_
_geom_bond_atom_site_label_1
_geom_bond_atom_site_label_2
_geom_bond_site_symmetry_2
_geom_bond_distance
_geom_bond_publ_flag
N1 C5 . 1.363(3) ?
N1 N2 . 1.365(3) ?
N1 C6 . 1.426(4) ?
N2 C3 . 1.312(4) ?
N2 H2 . 0.8825 ?
C3 C4 . 1.388(4) ?
C3 C12 . 1.479(5) ?
C4 C5 . 1.366(5) ?
C4 H4 . 0.9300 ?
C5 O1 . 1.327(4) ?
C6 C11 . 1.374(4) ?
C6 C7 . 1.387(4) ?
C7 C8 . 1.381(5) ?
C7 H7 . 0.9300 ?
C8 C9 . 1.382(6) ?
C8 H8 . 0.9300 ?
C9 C10 . 1.371(5) ?
C9 H9 . 0.9300 ?
C10 C11 . 1.381(5) ?
C10 H10 . 0.9300 ?
C11 H11 . 0.9300 ?
C12 F2' . 1.247(14) ?
C12 F1' . 1.279(13) ?
C12 F3 . 1.291(7) ?
C12 F3' . 1.309(13) ?
C12 F2 . 1.315(6) ?
C12 F1 . 1.320(5) ?

loop_
_geom_hbond_atom_site_label_D
_geom_hbond_atom_site_label_H
_geom_hbond_atom_site_label_A
_geom_hbond_site_symmetry_A
_geom_hbond_distance_DH
_geom_hbond_distance_HA
_geom_hbond_distance_DA
_geom_hbond_angle_DHA
_geom_hbond_publ_flag
N2 H2 O1 4_575 0.88 1.89 2.667(3) 145.9 y

loop_
_geom_torsion_atom_site_label_1
_geom_torsion_atom_site_label_2
_geom_torsion_atom_site_label_3
_geom_torsion_atom_site_label_4
_geom_torsion_site_symmetry_1
_geom_torsion_site_symmetry_2
_geom_torsion_site_symmetry_3
_geom_torsion_site_symmetry_4
_geom_torsion
_geom_torsion_publ_flag
C5 N1 N2 C3 . . . . 0.6(4) ?
C6 N1 N2 C3 . . . . 178.3(3) ?
N1 N2 C3 C4 . . . . -0.6(4) ?
N1 N2 C3 C12 . . . . 179.7(3) ?
N2 C3 C4 C5 . . . . 0.4(4) ?
C12 C3 C4 C5 . . . . 180.0(4) ?
N2 N1 C5 O1 . . . . 178.1(3) ?
C6 N1 C5 O1 . . . . 0.6(5) ?
N2 N1 C5 C4 . . . . -0.4(4) ?
C6 N1 C5 C4 . . . . -177.9(3) ?
C3 C4 C5 O1 . . . . -178.1(4) ?
C3 C4 C5 N1 . . . . 0.0(4) ?
C5 N1 C6 C11 . . . . -35.3(5) ?
N2 N1 C6 C11 . . . . 147.5(3) ?
C5 N1 C6 C7 . . . . 146.0(3) ?
N2 N1 C6 C7 . . . . -31.2(4) ?
C11 C6 C7 C8 . . . . 0.0(5) ?
N1 C6 C7 C8 . . . . 178.7(3) ?
C6 C7 C8 C9 . . . . 0.3(5) ?
C7 C8 C9 C10 . . . . 0.0(6) ?
C8 C9 C10 C11 . . . . -0.7(6) ?
C7 C6 C11 C10 . . . . -0.7(5) ?
N1 C6 C11 C10 . . . . -179.4(3) ?
C9 C10 C11 C6 . . . . 1.1(5) ?
N2 C3 C12 F2' . . . . 84.0(18) ?
C4 C3 C12 F2' . . . . -95.6(18) ?
N2 C3 C12 F1' . . . . -37.5(17) ?
C4 C3 C12 F1' . . . . 143.0(17) ?
N2 C3 C12 F3 . . . . -88.1(7) ?
C4 C3 C12 F3 . . . . 92.3(7) ?
N2 C3 C12 F3' . . . . -154.2(17) ?
C4 C3 C12 F3' . . . . 26.3(18) ?
N2 C3 C12 F2 . . . . 149.0(7) ?
C4 C3 C12 F2 . . . . -30.5(9) ?
N2 C3 C12 F1 . . . . 31.7(7) ?
C4 C3 C12 F1 . . . . -147.9(5) ?
